data_4075994
loop_
_publ_author_name
'Evans, William J.'
'Perotti, Jeremy M.'
'Kozimor, Stosh A.'
'Champagne, Timothy M.'
'Davis, Benjamin L.'
'Nyce, Gregory W.'
'Fujimoto, Cy H.'
'Clark, Robert D.'
'Johnston, Matthew A.'
'Ziller, Joseph W.'

_publ_section_title
;
 Synthesis and Comparative \h1-Alkyl and Sterically Induced Reduction
 Reactivity of (C5Me5)3Ln Complexes of La, Ce, Pr, Nd, and Sm
;
_journal_issue 16
_journal_name_full Organometallics
_journal_page_first 3916
_journal_paper_doi 10.1021/om050402l
_journal_volume 24
_journal_year 2005
_chemical_formula_sum 'C58 H74 La2 N2'
_chemical_formula_weight 1077.01
_chemical_name_systematic
; 
 ? 
;
_space_group_IT_number 2
_symmetry_cell_setting triclinic
_symmetry_space_group_name_Hall '-P 1'
_symmetry_space_group_name_H-M 'P -1'
_atom_sites_solution_hydrogens geom
_atom_sites_solution_primary direct
_atom_sites_solution_secondary difmap
_audit_creation_method SHELXTL
_cell_angle_alpha 80.6170(10)
_cell_angle_beta 76.6950(10)
_cell_angle_gamma 87.1290(10)
_cell_formula_units_Z 1
_cell_length_a 10.5137(3)
_cell_length_b 11.2006(4)
_cell_length_c 11.3252(4)
_cell_measurement_temperature 163(2)
_cell_volume 1280.38(7)
_computing_cell_refinement 'Bruker SMART/SAINT'
_computing_data_collection 'Bruker SMART'
_computing_data_reduction 'Bruker SHELXTL'
_computing_molecular_graphics 'Bruker SHELXTL'
_computing_publication_material 'Bruker SHELXTL'
_computing_structure_refinement 'Bruker SHELXTL'
_computing_structure_solution 'Bruker SHELXTL'
_diffrn_ambient_temperature 163(2)
_diffrn_measured_fraction_theta_full 0.955
_diffrn_measured_fraction_theta_max 0.955
_diffrn_measurement_device_type 'CCD area detector'
_diffrn_measurement_method 'omega scans'
_diffrn_radiation_monochromator graphite
_diffrn_radiation_source 'sealed tube'
_diffrn_radiation_type MoK\a
_diffrn_radiation_wavelength 0.71073
_diffrn_reflns_av_R_equivalents 0.0174
_diffrn_reflns_av_sigmaI/netI 0.0195
_diffrn_reflns_limit_h_max 13
_diffrn_reflns_limit_h_min -13
_diffrn_reflns_limit_k_max 14
_diffrn_reflns_limit_k_min -14
_diffrn_reflns_limit_l_max 15
_diffrn_reflns_limit_l_min -15
_diffrn_reflns_number 13797
_diffrn_reflns_theta_full 28.28
_diffrn_reflns_theta_max 28.28
_diffrn_reflns_theta_min 1.87
_diffrn_standards_decay_% ' 1.0'
_diffrn_standards_interval_count 'initial 50 frames recollected'
_diffrn_standards_number '50 frames'
_exptl_absorpt_coefficient_mu 1.683
_exptl_absorpt_correction_T_max 0.6234
_exptl_absorpt_correction_T_min 0.5246
_exptl_absorpt_correction_type multi-scan
_exptl_absorpt_process_details 'Bruker SADABS'
_exptl_crystal_colour red
_exptl_crystal_density_diffrn 1.397
_exptl_crystal_density_meas ?
_exptl_crystal_density_method 'not measured'
_exptl_crystal_description Irregular_cut
_exptl_crystal_F_000 550
_exptl_crystal_size_max 0.44
_exptl_crystal_size_mid 0.38
_exptl_crystal_size_min 0.31
_refine_diff_density_max 0.805
_refine_diff_density_min -0.631
_refine_diff_density_rms 0.081
_refine_ls_extinction_method none
_refine_ls_goodness_of_fit_ref 1.062
_refine_ls_hydrogen_treatment constr
_refine_ls_matrix_type full
_refine_ls_number_parameters 275
_refine_ls_number_reflns 6048
_refine_ls_number_restraints 0
_refine_ls_restrained_S_all 1.062
_refine_ls_R_factor_all 0.0272
_refine_ls_R_factor_gt 0.0260
_refine_ls_shift/su_max 0.002
_refine_ls_shift/su_mean 0.000
_refine_ls_structure_factor_coef Fsqd
_refine_ls_weighting_details 'calc w=1/[\s^2^(Fo^2^)+(0.0288P)^2^+1.8884P] where P=(Fo^2^+2Fc^2^)/3'
_refine_ls_weighting_scheme calc
_refine_ls_wR_factor_gt 0.0640
_refine_ls_wR_factor_ref 0.0648
_reflns_number_gt 5818
_reflns_number_total 6048
_reflns_threshold_expression >2sigma(I)
_cod_data_source_file om050402lsi20050518_041127.cif
_cod_data_source_block bld18_(260801)
_cod_depositor_comments
;
The following automatic conversions were performed:

'_symmetry_cell_setting' value 'Triclinic' changed to 'triclinic'
according to /home/saulius/struct/CIF-dictionaries/cif_core.dic
dictionary named 'cif_core.dic' version 2.4.1 from 2010-06-29.

Automatic conversion script
Id: cif_fix_values 1715 2011-07-08 13:25:40Z adriana 

The following automatic conversions were performed:

'_exptl_crystal_density_meas' value 'none' was changed to '?' - the
value is perceived as not measured.

Automatic conversion script
Id: cif_fix_values 3008 2015-01-20 13:52:24Z robertas 
;
_cod_original_sg_symbol_H-M P-1
_cod_database_code 4075994

loop_
_symmetry_equiv_pos_as_xyz
'x, y, z'
'-x, -y, -z'

loop_
_atom_site_label
_atom_site_type_symbol
_atom_site_fract_x
_atom_site_fract_y
_atom_site_fract_z
_atom_site_U_iso_or_equiv
_atom_site_adp_type
_atom_site_occupancy
_atom_site_symmetry_multiplicity
_atom_site_calc_flag
_atom_site_refinement_flags
_atom_site_disorder_assembly
_atom_site_disorder_group
La1 La 0.666268(12) 0.693568(11) 0.739218(11) 0.02016(5) Uani 1 1 d . A .
N1 N 0.4913(2) 0.60298(19) 0.90752(18) 0.0263(4) Uani 1 1 d . . .
C1 C 0.7786(3) 0.4629(2) 0.7195(3) 0.0330(6) Uani 1 1 d . . .
C2 C 0.7883(3) 0.5209(3) 0.5984(3) 0.0336(6) Uani 1 1 d . . .
C3 C 0.8803(3) 0.6121(3) 0.5729(3) 0.0388(6) Uani 1 1 d . . .
C4 C 0.9252(3) 0.6145(3) 0.6797(3) 0.0431(7) Uani 1 1 d . . .
C5 C 0.8630(3) 0.5210(3) 0.7711(3) 0.0390(7) Uani 1 1 d . . .
C6 C 0.7039(4) 0.3492(3) 0.7775(5) 0.0817(17) Uani 1 1 d . . .
H6A H 0.7127 0.3273 0.8627 0.123 Uiso 1 1 calc R . .
H6B H 0.7389 0.2834 0.7315 0.123 Uiso 1 1 calc R . .
H6C H 0.6114 0.3628 0.7763 0.123 Uiso 1 1 calc R . .
C7 C 0.7184(5) 0.4826(5) 0.5082(5) 0.0807(16) Uani 1 1 d . . .
H7A H 0.6589 0.4164 0.5499 0.121 Uiso 1 1 calc R . .
H7B H 0.7826 0.4552 0.4402 0.121 Uiso 1 1 calc R . .
H7C H 0.6683 0.5515 0.4761 0.121 Uiso 1 1 calc R . .
C8 C 0.9336(5) 0.6814(4) 0.4464(4) 0.091(2) Uani 1 1 d . . .
H8A H 0.9967 0.7408 0.4513 0.136 Uiso 1 1 calc R . .
H8B H 0.8617 0.7232 0.4142 0.136 Uiso 1 1 calc R . .
H8C H 0.9770 0.6250 0.3916 0.136 Uiso 1 1 calc R . .
C9 C 1.0261(4) 0.6986(5) 0.6946(7) 0.103(2) Uani 1 1 d . . .
H9A H 1.0391 0.6808 0.7787 0.154 Uiso 1 1 calc R . .
H9B H 0.9959 0.7826 0.6784 0.154 Uiso 1 1 calc R . .
H9C H 1.1089 0.6871 0.6365 0.154 Uiso 1 1 calc R . .
C10 C 0.8927(5) 0.4839(5) 0.8960(4) 0.094(2) Uani 1 1 d . . .
H10A H 0.9548 0.5406 0.9082 0.141 Uiso 1 1 calc R . .
H10B H 0.9308 0.4021 0.9016 0.141 Uiso 1 1 calc R . .
H10C H 0.8118 0.4850 0.9594 0.141 Uiso 1 1 calc R . .
C11 C 0.6267(4) 0.9445(2) 0.7204(3) 0.0442(7) Uani 1 1 d . . .
C12 C 0.6938(3) 0.9276(3) 0.6040(3) 0.0458(8) Uani 1 1 d . A .
C13 C 0.6101(4) 0.8692(3) 0.5516(3) 0.0455(8) Uani 1 1 d . . .
C14 C 0.4912(3) 0.8514(2) 0.6396(3) 0.0437(8) Uani 1 1 d . A .
C15 C 0.5023(3) 0.8993(3) 0.7425(3) 0.0427(7) Uani 1 1 d . A .
C16A C 0.6373(8) 1.0149(7) 0.8254(7) 0.0568(17) Uiso 0.50 1 d P A 1
H16A H 0.5610 0.9977 0.8937 0.085 Uiso 0.50 1 calc PR A 1
H16B H 0.6405 1.1020 0.7946 0.085 Uiso 0.50 1 calc PR A 1
H16C H 0.7170 0.9894 0.8540 0.085 Uiso 0.50 1 calc PR A 1
C17A C 0.8304(6) 0.9872(6) 0.5719(6) 0.0439(13) Uiso 0.50 1 d P A 1
H17A H 0.8768 0.9744 0.4893 0.066 Uiso 0.50 1 calc PR A 1
H17B H 0.8809 0.9504 0.6316 0.066 Uiso 0.50 1 calc PR A 1
H17C H 0.8197 1.0742 0.5747 0.066 Uiso 0.50 1 calc PR A 1
C18A C 0.6680(7) 0.8572(6) 0.4169(6) 0.0439(13) Uiso 0.50 1 d P A 1
H18A H 0.7598 0.8814 0.3946 0.066 Uiso 0.50 1 calc PR A 1
H18B H 0.6189 0.9096 0.3644 0.066 Uiso 0.50 1 calc PR A 1
H18C H 0.6622 0.7730 0.4054 0.066 Uiso 0.50 1 calc PR A 1
C19A C 0.3966(8) 0.7865(7) 0.5853(8) 0.0560(17) Uiso 0.50 1 d P A 1
H19A H 0.4404 0.7717 0.5026 0.084 Uiso 0.50 1 calc PR A 1
H19B H 0.3188 0.8375 0.5810 0.084 Uiso 0.50 1 calc PR A 1
H19C H 0.3707 0.7091 0.6379 0.084 Uiso 0.50 1 calc PR A 1
C20A C 0.3690(8) 0.8879(8) 0.8359(7) 0.0576(18) Uiso 0.50 1 d P A 1
H20A H 0.3082 0.8443 0.8050 0.086 Uiso 0.50 1 calc PR A 1
H20B H 0.3335 0.9689 0.8474 0.086 Uiso 0.50 1 calc PR A 1
H20C H 0.3809 0.8434 0.9147 0.086 Uiso 0.50 1 calc PR A 1
C16B C 0.7141(7) 1.0102(6) 0.7830(7) 0.0469(14) Uiso 0.50 1 d P A 2
H16D H 0.6652 1.0216 0.8653 0.070 Uiso 0.50 1 calc PR A 2
H16E H 0.7393 1.0892 0.7336 0.070 Uiso 0.50 1 calc PR A 2
H16F H 0.7927 0.9612 0.7895 0.070 Uiso 0.50 1 calc PR A 2
C17B C 0.8238(7) 0.9618(7) 0.5110(7) 0.0486(15) Uiso 0.50 1 d P A 2
H17D H 0.8274 0.9266 0.4365 0.073 Uiso 0.50 1 calc PR A 2
H17E H 0.8972 0.9303 0.5474 0.073 Uiso 0.50 1 calc PR A 2
H17F H 0.8295 1.0500 0.4900 0.073 Uiso 0.50 1 calc PR A 2
C18B C 0.5961(6) 0.8313(6) 0.4281(6) 0.0392(12) Uiso 0.50 1 d P A 2
H18D H 0.6792 0.8440 0.3673 0.059 Uiso 0.50 1 calc PR A 2
H18E H 0.5274 0.8806 0.3975 0.059 Uiso 0.50 1 calc PR A 2
H18F H 0.5730 0.7456 0.4423 0.059 Uiso 0.50 1 calc PR A 2
C19B C 0.3505(5) 0.8090(5) 0.6500(5) 0.0339(11) Uiso 0.50 1 d P A 2
H19D H 0.3467 0.7759 0.5760 0.051 Uiso 0.50 1 calc PR A 2
H19E H 0.2897 0.8779 0.6586 0.051 Uiso 0.50 1 calc PR A 2
H19F H 0.3261 0.7463 0.7221 0.051 Uiso 0.50 1 calc PR A 2
C20B C 0.4145(5) 0.9240(5) 0.8655(5) 0.0330(11) Uiso 0.50 1 d P A 2
H20D H 0.3279 0.8897 0.8758 0.049 Uiso 0.50 1 calc PR A 2
H20E H 0.4058 1.0115 0.8657 0.049 Uiso 0.50 1 calc PR A 2
H20F H 0.4538 0.8864 0.9333 0.049 Uiso 0.50 1 calc PR A 2
C21 C 0.5594(2) 0.6072(2) 0.9982(2) 0.0247(4) Uani 1 1 d . . .
C22 C 0.6212(3) 0.7146(2) 1.0005(2) 0.0307(5) Uani 1 1 d . A .
H22 H 0.6105 0.7843 0.9432 0.037 Uiso 1 1 calc R . .
C23 C 0.6986(3) 0.7220(3) 1.0853(3) 0.0393(6) Uani 1 1 d . . .
H23 H 0.7413 0.7952 1.0840 0.047 Uiso 1 1 calc R A .
C24 C 0.7114(3) 0.6220(3) 1.1700(3) 0.0399(6) Uani 1 1 d . A .
H24 H 0.7634 0.6257 1.2277 0.048 Uiso 1 1 calc R . .
C25 C 0.6475(3) 0.5144(3) 1.1715(2) 0.0338(5) Uani 1 1 d . . .
H25 H 0.6562 0.4465 1.2315 0.041 Uiso 1 1 calc R A .
C26 C 0.5723(2) 0.5041(2) 1.0880(2) 0.0257(5) Uani 1 1 d . . .
C27 C 0.9953(4) 0.0905(5) 0.9044(5) 0.0725(12) Uani 1 1 d . . .
H27 H 0.9920 0.1532 0.8377 0.087 Uiso 1 1 calc R . .
C28 C 0.9645(5) 0.1153(5) 1.0227(5) 0.0782(13) Uani 1 1 d . . .
H28 H 0.9401 0.1950 1.0382 0.094 Uiso 1 1 calc R . .
C29 C 0.9692(4) 0.0243(5) 1.1173(5) 0.0745(13) Uani 1 1 d . . .
H29 H 0.9475 0.0408 1.1992 0.089 Uiso 1 1 calc R . .

loop_
_atom_site_aniso_label
_atom_site_aniso_U_11
_atom_site_aniso_U_22
_atom_site_aniso_U_33
_atom_site_aniso_U_23
_atom_site_aniso_U_13
_atom_site_aniso_U_12
La1 0.02172(7) 0.01675(7) 0.01883(7) 0.00056(5) -0.00089(5) 0.00204(4)
N1 0.0253(9) 0.0276(10) 0.0223(9) 0.0052(8) -0.0038(7) -0.0020(8)
C1 0.0297(12) 0.0189(11) 0.0426(15) -0.0014(10) 0.0041(10) 0.0064(9)
C2 0.0371(13) 0.0346(13) 0.0328(13) -0.0164(11) -0.0112(11) 0.0141(11)
C3 0.0382(14) 0.0287(13) 0.0363(14) 0.0011(11) 0.0117(11) 0.0116(11)
C4 0.0200(11) 0.0376(15) 0.074(2) -0.0270(15) -0.0035(12) 0.0046(10)
C5 0.0383(14) 0.0503(17) 0.0314(14) -0.0154(12) -0.0133(11) 0.0272(13)
C6 0.066(2) 0.0239(15) 0.121(4) -0.0045(19) 0.044(3) 0.0018(15)
C7 0.087(3) 0.098(3) 0.088(3) -0.069(3) -0.055(3) 0.044(3)
C8 0.096(3) 0.056(2) 0.068(3) 0.026(2) 0.053(2) 0.042(2)
C9 0.0336(18) 0.087(3) 0.207(7) -0.092(4) -0.019(3) 0.001(2)
C10 0.099(3) 0.148(5) 0.045(2) -0.038(3) -0.041(2) 0.094(4)
C11 0.069(2) 0.0163(11) 0.0545(18) -0.0038(12) -0.0318(16) 0.0055(12)
C12 0.0303(13) 0.0254(13) 0.067(2) 0.0200(13) -0.0008(13) 0.0001(10)
C13 0.084(2) 0.0232(13) 0.0257(13) 0.0007(10) -0.0117(14) 0.0190(14)
C14 0.0424(15) 0.0234(12) 0.069(2) 0.0154(13) -0.0341(15) -0.0063(11)
C15 0.0444(16) 0.0332(14) 0.0372(15) 0.0085(12) 0.0037(12) 0.0192(12)
C21 0.0243(11) 0.0266(11) 0.0194(10) -0.0003(9) 0.0001(8) 0.0014(9)
C22 0.0406(14) 0.0260(12) 0.0235(11) -0.0020(9) -0.0044(10) -0.0005(10)
C23 0.0536(17) 0.0348(14) 0.0322(14) -0.0086(11) -0.0109(12) -0.0081(12)
C24 0.0521(17) 0.0426(16) 0.0303(13) -0.0073(12) -0.0182(12) -0.0040(13)
C25 0.0406(14) 0.0362(14) 0.0240(12) 0.0007(10) -0.0102(10) 0.0000(11)
C26 0.0252(11) 0.0274(12) 0.0209(10) 0.0004(9) -0.0010(8) 0.0010(9)
C27 0.053(2) 0.088(3) 0.074(3) 0.004(2) -0.018(2) -0.015(2)
C28 0.075(3) 0.078(3) 0.087(3) -0.022(3) -0.023(3) 0.000(2)
C29 0.062(3) 0.100(4) 0.067(3) -0.030(3) -0.014(2) -0.001(2)

loop_
_atom_type_symbol
_atom_type_description
_atom_type_scat_dispersion_real
_atom_type_scat_dispersion_imag
_atom_type_scat_source
C C 0.0033 0.0016 'International Tables Vol C Tables 4.2.6.8 and 6.1.1.4'
H H 0.0000 0.0000 'International Tables Vol C Tables 4.2.6.8 and 6.1.1.4'
N N 0.0061 0.0033 'International Tables Vol C Tables 4.2.6.8 and 6.1.1.4'
La La -0.2871 2.4523 'International Tables Vol C Tables 4.2.6.8 and 6.1.1.4'

loop_
_geom_angle_atom_site_label_1
_geom_angle_atom_site_label_2
_geom_angle_atom_site_label_3
_geom_angle
_geom_angle_site_symmetry_1
_geom_angle_site_symmetry_3
Cnt1 La1 N1 113.9 . .
Cnt1 La1 C21 106.3 . .
Cnt1 La1 C22 114.3 . .
Cnt2 La1 N1 107.7 . .
Cnt2 La1 C21 116.7 . .
Cnt2 La1 C22 101.3 . .
Cnt1 La1 Cnt2 136.3 . .
N1 La1 C2 110.84(8) . .
N1 La1 C4 127.35(9) . .
C2 La1 C4 47.83(8) . .
N1 La1 C14 91.86(9) . .
C2 La1 C14 116.41(10) . .
C4 La1 C14 139.99(11) . .
N1 La1 C13 120.82(9) . .
C2 La1 C13 99.17(8) . .
C4 La1 C13 110.82(11) . .
C14 La1 C13 29.21(10) . .
N1 La1 C11 106.22(9) . .
C2 La1 C11 140.12(10) . .
C4 La1 C11 116.02(10) . .
C14 La1 C11 47.25(9) . .
C13 La1 C11 47.51(9) . .
N1 La1 C3 137.10(8) . .
C2 La1 C3 28.87(9) . .
C4 La1 C3 29.02(10) . .
C14 La1 C3 116.70(10) . .
C13 La1 C3 90.03(9) . .
C11 La1 C3 116.68(10) . .
N1 La1 C5 98.28(8) . .
C2 La1 C5 47.95(8) . .
C4 La1 C5 29.32(10) . .
C14 La1 C5 163.75(10) . .
C13 La1 C5 137.72(9) . .
C11 La1 C5 139.17(10) . .
C3 La1 C5 48.00(8) . .
N1 La1 C12 131.24(8) . .
C2 La1 C12 111.61(10) . .
C4 La1 C12 99.05(9) . .
C14 La1 C12 47.66(8) . .
C13 La1 C12 29.07(10) . .
C11 La1 C12 28.54(10) . .
C3 La1 C12 90.51(9) . .
C5 La1 C12 128.06(9) . .
N1 La1 C15 84.02(8) . .
C2 La1 C15 144.72(9) . .
C4 La1 C15 144.11(10) . .
C14 La1 C15 28.77(10) . .
C13 La1 C15 47.72(9) . .
C11 La1 C15 28.48(10) . .
C3 La1 C15 136.01(8) . .
C5 La1 C15 164.96(10) . .
C12 La1 C15 47.26(9) . .
N1 La1 C1 89.60(7) . .
C2 La1 C1 29.04(8) . .
C4 La1 C1 47.91(8) . .
C14 La1 C1 139.48(9) . .
C13 La1 C1 127.99(8) . .
C11 La1 C1 163.36(10) . .
C3 La1 C1 47.73(8) . .
C5 La1 C1 29.00(9) . .
C12 La1 C1 138.03(9) . .
C15 La1 C1 165.73(10) . .
N1 La1 C21 28.39(7) . .
C2 La1 C21 116.38(8) . .
C4 La1 C21 108.47(9) . .
C14 La1 C21 110.87(9) . .
C13 La1 C21 138.79(8) . .
C11 La1 C21 103.21(9) . .
C3 La1 C21 131.13(7) . .
C5 La1 C21 83.42(8) . .
C12 La1 C21 131.68(9) . .
C15 La1 C21 92.15(8) . .
C1 La1 C21 88.19(7) . .
C21 N1 C26 117.09(19) . 2_667
C21 N1 La1 94.65(14) . .
C26 N1 La1 125.84(16) 2_667 .
C2 C1 C5 107.9(2) . .
C2 C1 C6 125.5(3) . .
C5 C1 C6 126.2(3) . .
C2 C1 La1 74.54(14) . .
C5 C1 La1 75.33(15) . .
C6 C1 La1 121.90(19) . .
C3 C2 C1 108.6(2) . .
C3 C2 C7 126.1(3) . .
C1 C2 C7 125.0(3) . .
C3 C2 La1 76.27(15) . .
C1 C2 La1 76.42(14) . .
C7 C2 La1 117.7(2) . .
C2 C3 C4 107.9(2) . .
C2 C3 C8 124.2(4) . .
C4 C3 C8 127.3(4) . .
C2 C3 La1 74.86(15) . .
C4 C3 La1 74.83(15) . .
C8 C3 La1 123.00(19) . .
C3 C4 C5 108.2(3) . .
C3 C4 C9 126.4(4) . .
C5 C4 C9 125.3(4) . .
C3 C4 La1 76.15(15) . .
C5 C4 La1 76.06(15) . .
C9 C4 La1 115.9(2) . .
C1 C5 C4 107.3(2) . .
C1 C5 C10 126.8(4) . .
C4 C5 C10 125.7(4) . .
C1 C5 La1 75.66(14) . .
C4 C5 La1 74.62(15) . .
C10 C5 La1 120.07(19) . .
C15 C11 C12 109.1(3) . .
C15 C11 C16A 109.6(4) . .
C12 C11 C16A 140.4(4) . .
C15 C11 C16B 140.5(4) . .
C12 C11 C16B 110.5(4) . .
C16A C11 C16B 31.4(3) . .
C15 C11 La1 76.00(16) . .
C12 C11 La1 75.84(16) . .
C16A C11 La1 122.0(3) . .
C16B C11 La1 114.9(3) . .
C11 C12 C13 108.0(3) . .
C11 C12 C17B 140.5(4) . .
C13 C12 C17B 111.2(4) . .
C11 C12 C17A 110.4(4) . .
C13 C12 C17A 141.4(4) . .
C17B C12 C17A 30.2(3) . .
C11 C12 La1 75.61(16) . .
C13 C12 La1 75.24(15) . .
C17B C12 La1 119.0(3) . .
C17A C12 La1 118.3(3) . .
C12 C13 C14 106.7(3) . .
C12 C13 C18A 113.1(4) . .
C14 C13 C18A 139.7(4) . .
C12 C13 C18B 142.8(4) . .
C14 C13 C18B 109.9(4) . .
C18A C13 C18B 29.8(3) . .
C12 C13 La1 75.69(16) . .
C14 C13 La1 74.93(15) . .
C18A C13 La1 120.1(3) . .
C18B C13 La1 119.8(3) . .
C15 C14 C13 108.3(3) . .
C15 C14 C19A 143.5(4) . .
C13 C14 C19A 108.3(4) . .
C15 C14 C19B 112.0(4) . .
C13 C14 C19B 139.3(4) . .
C19A C14 C19B 31.8(3) . .
C15 C14 La1 76.44(15) . .
C13 C14 La1 75.87(16) . .
C19A C14 La1 113.1(3) . .
C19B C14 La1 119.4(2) . .
C11 C15 C14 107.9(3) . .
C11 C15 C20B 113.4(4) . .
C14 C15 C20B 138.5(4) . .
C11 C15 C20A 143.4(4) . .
C14 C15 C20A 108.6(4) . .
C20B C15 C20A 30.0(3) . .
C11 C15 La1 75.52(16) . .
C14 C15 La1 74.79(16) . .
C20B C15 La1 119.2(3) . .
C20A C15 La1 117.1(3) . .
N1 C21 C22 119.3(2) . .
N1 C21 C26 122.2(2) . .
C22 C21 C26 118.5(2) . .
N1 C21 La1 56.96(11) . .
C22 C21 La1 77.06(14) . .
C26 C21 La1 138.50(16) . .
C21 C22 C23 121.9(2) . .
C21 C22 La1 75.19(14) . .
C23 C22 La1 136.7(2) . .
C24 C23 C22 119.0(3) . .
C23 C24 C25 120.0(3) . .
C26 C25 C24 122.1(2) . .
C25 C26 N1 120.9(2) . 2_667
C25 C26 C21 118.5(2) . .
N1 C26 C21 120.6(2) 2_667 .
C29 C27 C28 120.0(5) 2_757 .
C29 C28 C27 119.3(5) . .
C28 C29 C27 120.7(5) . 2_757

loop_
_geom_bond_atom_site_label_1
_geom_bond_atom_site_label_2
_geom_bond_distance
_geom_bond_site_symmetry_2
La1 N1 2.447(2) .
La1 C2 2.784(2) .
La1 C4 2.785(3) .
La1 C14 2.787(3) .
La1 C13 2.799(3) .
La1 C11 2.801(3) .
La1 C3 2.801(3) .
La1 C5 2.803(3) .
La1 C12 2.804(3) .
La1 C15 2.807(3) .
La1 C1 2.807(2) .
La1 C21 2.910(2) .
La1 Cnt1 2.529 .
La1 Cnt2 2.536 .
N1 C21 1.388(3) .
N1 C26 1.390(3) 2_667
C1 C2 1.402(4) .
C1 C5 1.405(4) .
C1 C6 1.503(4) .
C2 C3 1.392(4) .
C2 C7 1.512(4) .
C3 C4 1.400(5) .
C3 C8 1.510(4) .
C4 C5 1.414(5) .
C4 C9 1.509(5) .
C5 C10 1.506(4) .
C11 C15 1.380(5) .
C11 C12 1.382(5) .
C11 C16A 1.557(8) .
C11 C16B 1.557(7) .
C12 C13 1.406(5) .
C12 C17B 1.544(7) .
C12 C17A 1.555(7) .
C13 C14 1.408(5) .
C13 C18A 1.532(7) .
C13 C18B 1.566(7) .
C14 C15 1.390(5) .
C14 C19A 1.548(8) .
C14 C19B 1.549(6) .
C15 C20B 1.543(6) .
C15 C20A 1.547(8) .
C21 C22 1.401(4) .
C21 C26 1.433(3) .
C22 C23 1.410(4) .
C23 C24 1.374(4) .
C24 C25 1.406(4) .
C25 C26 1.386(4) .
C26 N1 1.390(3) 2_667
C27 C29 1.365(7) 2_757
C27 C28 1.374(7) .
C28 C29 1.361(7) .
C29 C27 1.365(7) 2_757
